data_7052968
loop_
_publ_author_name
'Sleem, Hisham Fathy'
'Dawe, Louise Nicole'
'Georghiou, Paris Elias'

_publ_section_title
;
 A tetraamido isophthaloyl-based macrocyclic calcium chloride and
 strontium chloride tritopic receptor
;
_journal_issue 12
_journal_name_full 'New Journal of Chemistry'
_journal_page_first 2451
_journal_paper_doi 10.1039/c2nj40751e
_journal_volume 36
_journal_year 2012
_chemical_formula_moiety 'C16 H22 N2 O4, H2 O'
_chemical_formula_sum 'C16 H24 N2 O5'
_chemical_formula_weight 324.38
_chemical_name_systematic
;
?
;
_space_group_IT_number 14
_symmetry_cell_setting monoclinic
_symmetry_Int_Tables_number 14
_symmetry_space_group_name_Hall '-P 2ybc'
_symmetry_space_group_name_H-M 'P 1 21/c 1'
_atom_sites_solution_hydrogens geom
_atom_sites_solution_primary direct
_atom_sites_solution_secondary difmap
_audit_creation_method SHELXL-97
_cell_angle_alpha 90.00
_cell_angle_beta 129.643(6)
_cell_angle_gamma 90.00
_cell_formula_units_Z 4
_cell_length_a 11.336(3)
_cell_length_b 10.813(3)
_cell_length_c 16.926(5)
_cell_measurement_reflns_used 7320
_cell_measurement_temperature 153(2)
_cell_measurement_theta_max 30.5237
_cell_measurement_theta_min 2.3332
_cell_volume 1597.6(8)
_computing_cell_refinement 'CrystalClear (Rigaku/MSC Inc., 2005)'
_computing_data_collection 'CrystalClear (Rigaku/MSC Inc., 2005)'
_computing_data_reduction 'CrystalClear (Rigaku/MSC Inc., 2005)'
_computing_molecular_graphics 'CrystalStructure3.7.0(Rigaku/MSC Inc.,2005)'
_computing_publication_material 'CrystalStructure3.7.0(Rigaku/MSC Inc.,2005)'
_computing_structure_refinement 'SHELXL-97 (Acta Cryst. 2008. A64, 112-122)'
_computing_structure_solution 'SHELXL-97 (Acta Cryst. 2008. A64, 112-122)'
_diffrn_ambient_temperature 153(2)
_diffrn_detector_area_resol_mean 14.63
_diffrn_measured_fraction_theta_full 0.998
_diffrn_measured_fraction_theta_max 0.998
_diffrn_measurement_device_type 'Rigaku Saturn'
_diffrn_measurement_method \w
_diffrn_radiation_monochromator 'graphite - Rigaku SHINE'
_diffrn_radiation_source 'fine-focus sealed tube'
_diffrn_radiation_type MoK\a
_diffrn_radiation_wavelength 0.71075
_diffrn_reflns_av_R_equivalents 0.0230
_diffrn_reflns_av_sigmaI/netI 0.0127
_diffrn_reflns_limit_h_max 14
_diffrn_reflns_limit_h_min -14
_diffrn_reflns_limit_k_max 14
_diffrn_reflns_limit_k_min -13
_diffrn_reflns_limit_l_max 21
_diffrn_reflns_limit_l_min -21
_diffrn_reflns_number 21578
_diffrn_reflns_theta_full 27.50
_diffrn_reflns_theta_max 27.50
_diffrn_reflns_theta_min 2.60
_exptl_absorpt_coefficient_mu 0.100
_exptl_absorpt_correction_T_max 0.9796
_exptl_absorpt_correction_T_min 0.9642
_exptl_absorpt_correction_type numerical
_exptl_absorpt_process_details '(T. Higashi, 2000)'
_exptl_crystal_colour Colorless
_exptl_crystal_density_diffrn 1.348
_exptl_crystal_density_method 'not measured'
_exptl_crystal_description Prism
_exptl_crystal_F_000 696
_exptl_crystal_size_max 0.53
_exptl_crystal_size_mid 0.41
_exptl_crystal_size_min 0.33
_refine_diff_density_max 0.443
_refine_diff_density_min -0.273
_refine_diff_density_rms 0.039
_refine_ls_extinction_method none
_refine_ls_goodness_of_fit_ref 1.064
_refine_ls_hydrogen_treatment mixed
_refine_ls_matrix_type full
_refine_ls_number_parameters 221
_refine_ls_number_reflns 3649
_refine_ls_number_restraints 5
_refine_ls_restrained_S_all 1.065
_refine_ls_R_factor_all 0.0393
_refine_ls_R_factor_gt 0.0389
_refine_ls_shift/su_max 0.000
_refine_ls_shift/su_mean 0.000
_refine_ls_structure_factor_coef Fsqd
_refine_ls_weighting_details 'calc w=1/[\s^2^(Fo^2^)+(0.0499P)^2^+0.5175P] where P=(Fo^2^+2Fc^2^)/3'
_refine_ls_weighting_scheme calc
_refine_ls_wR_factor_gt 0.0988
_refine_ls_wR_factor_ref 0.0992
_reflns_number_gt 3601
_reflns_number_total 3649
_reflns_threshold_expression >2sigma(I)
_cod_data_source_file c2nj40751e.txt
_cod_data_source_block 6
_cod_depositor_comments
;
The following automatic conversions were performed:

'_exptl_absorpt_correction_type' value 'Numerical' changed to
'numerical' according to
/home/saulius/struct/CIF-dictionaries/cif_core.dic dictionary named
'cif_core.dic' version 2.4.2 from 2011-04-26.

Automatic conversion script
Id: cif_fix_values 1891 2012-01-12 08:04:46Z andrius 
;
_cod_database_code 7052968

loop_
_symmetry_equiv_pos_as_xyz
'x, y, z'
'-x, y+1/2, -z+1/2'
'-x, -y, -z'
'x, -y-1/2, z-1/2'

loop_
_atom_site_label
_atom_site_type_symbol
_atom_site_fract_x
_atom_site_fract_y
_atom_site_fract_z
_atom_site_U_iso_or_equiv
_atom_site_adp_type
_atom_site_occupancy
_atom_site_symmetry_multiplicity
_atom_site_calc_flag
_atom_site_refinement_flags
O1 O 0.19461(10) 1.03950(7) 0.31389(6) 0.0322(2) Uani 1 1 d .
O2 O 0.37752(9) 0.74292(7) 0.59605(6) 0.02684(18) Uani 1 1 d .
O3 O 0.31355(10) 0.49139(7) 0.51905(6) 0.02740(18) Uani 1 1 d .
O4 O 0.18711(11) 0.41771(7) 0.18123(6) 0.0325(2) Uani 1 1 d .
O5 O 0.03448(12) 0.19019(9) 0.13684(7) 0.0402(2) Uani 1 1 d D
N1 N 0.20598(11) 0.89911(9) 0.41703(7) 0.0267(2) Uani 1 1 d D
N2 N 0.22638(11) 0.44812(8) 0.32903(7) 0.02365(19) Uani 1 1 d D
C1 C 0.17556(11) 0.70855(9) 0.28409(8) 0.0208(2) Uani 1 1 d .
H1 H 0.2277 0.6851 0.3533 0.025 Uiso 1 1 calc R
C2 C 0.14045(11) 0.61946(9) 0.21233(8) 0.0207(2) Uani 1 1 d .
C3 C 0.06247(12) 0.65458(10) 0.11068(8) 0.0230(2) Uani 1 1 d .
H3 H 0.0389 0.5945 0.0615 0.028 Uiso 1 1 calc R
C4 C 0.01913(12) 0.77667(10) 0.08091(8) 0.0245(2) Uani 1 1 d .
H4 H -0.0361 0.7997 0.0112 0.029 Uiso 1 1 calc R
C5 C 0.05641(12) 0.86510(10) 0.15284(8) 0.0228(2) Uani 1 1 d .
H5 H 0.0285 0.9490 0.1325 0.027 Uiso 1 1 calc R
C6 C 0.13474(11) 0.83187(9) 0.25500(8) 0.0204(2) Uani 1 1 d .
C7 C 0.17983(11) 0.93195(9) 0.33088(8) 0.0217(2) Uani 1 1 d .
C8 C 0.26927(14) 0.98425(10) 0.50228(9) 0.0287(2) Uani 1 1 d .
H8A H 0.2066 0.9805 0.5242 0.034 Uiso 1 1 calc R
H8B H 0.2631 1.0696 0.4788 0.034 Uiso 1 1 calc R
C9 C 0.43535(13) 0.95488(11) 0.59378(9) 0.0303(2) Uani 1 1 d .
H9A H 0.4911 0.9337 0.5685 0.036 Uiso 1 1 calc R
H9B H 0.4838 1.0297 0.6372 0.036 Uiso 1 1 calc R
C10 C 0.45146(13) 0.84955(11) 0.65856(8) 0.0296(2) Uani 1 1 d .
H10A H 0.5613 0.8317 0.7146 0.036 Uiso 1 1 calc R
H10B H 0.4045 0.8727 0.6897 0.036 Uiso 1 1 calc R
C11 C 0.38832(13) 0.63981(11) 0.65255(8) 0.0268(2) Uani 1 1 d .
H11A H 0.3654 0.6659 0.6975 0.032 Uiso 1 1 calc R
H11B H 0.4934 0.6055 0.6962 0.032 Uiso 1 1 calc R
C12 C 0.27528(13) 0.54316(11) 0.57805(8) 0.0270(2) Uani 1 1 d .
H12A H 0.2718 0.4762 0.6164 0.032 Uiso 1 1 calc R
H12B H 0.1720 0.5807 0.5310 0.032 Uiso 1 1 calc R
C13 C 0.38815(13) 0.37422(10) 0.55463(8) 0.0265(2) Uani 1 1 d .
H13A H 0.3213 0.3135 0.5530 0.032 Uiso 1 1 calc R
H13B H 0.4846 0.3815 0.6263 0.032 Uiso 1 1 calc R
C14 C 0.42253(12) 0.33082(10) 0.48585(8) 0.0248(2) Uani 1 1 d .
H14A H 0.4695 0.2476 0.5087 0.030 Uiso 1 1 calc R
H14B H 0.4990 0.3874 0.4949 0.030 Uiso 1 1 calc R
C15 C 0.28375(12) 0.32464(9) 0.37208(8) 0.0240(2) Uani 1 1 d .
H15A H 0.3125 0.2819 0.3348 0.029 Uiso 1 1 calc R
H15B H 0.2017 0.2761 0.3628 0.029 Uiso 1 1 calc R
C16 C 0.18641(12) 0.48612(9) 0.23978(8) 0.0222(2) Uani 1 1 d .
H1N H 0.1836(16) 0.8239(12) 0.4217(11) 0.032 Uiso 1 1 d D
H2N H 0.2159(16) 0.4970(12) 0.3651(10) 0.028 Uiso 1 1 d D
H1W H 0.0901(19) 0.2608(13) 0.1540(13) 0.048 Uiso 1 1 d D
H2W H 0.0917(19) 0.1436(14) 0.1956(12) 0.048 Uiso 1 1 d D

loop_
_atom_site_aniso_label
_atom_site_aniso_U_11
_atom_site_aniso_U_22
_atom_site_aniso_U_33
_atom_site_aniso_U_23
_atom_site_aniso_U_13
_atom_site_aniso_U_12
O1 0.0460(5) 0.0186(4) 0.0293(4) 0.0007(3) 0.0228(4) -0.0034(3)
O2 0.0329(4) 0.0254(4) 0.0196(3) -0.0015(3) 0.0155(3) 0.0004(3)
O3 0.0388(4) 0.0235(4) 0.0261(4) 0.0035(3) 0.0236(4) 0.0070(3)
O4 0.0515(5) 0.0228(4) 0.0328(4) -0.0027(3) 0.0314(4) 0.0003(4)
O5 0.0519(6) 0.0297(5) 0.0228(4) -0.0008(3) 0.0164(4) -0.0076(4)
N1 0.0373(5) 0.0187(4) 0.0241(4) -0.0018(3) 0.0195(4) -0.0030(4)
N2 0.0312(5) 0.0178(4) 0.0228(4) 0.0003(3) 0.0176(4) 0.0040(3)
C1 0.0209(4) 0.0204(5) 0.0186(4) 0.0007(4) 0.0114(4) -0.0002(4)
C2 0.0203(4) 0.0207(5) 0.0224(5) -0.0007(4) 0.0142(4) -0.0016(4)
C3 0.0234(5) 0.0263(5) 0.0211(5) -0.0035(4) 0.0150(4) -0.0037(4)
C4 0.0236(5) 0.0294(5) 0.0192(5) 0.0026(4) 0.0131(4) -0.0007(4)
C5 0.0230(5) 0.0218(5) 0.0229(5) 0.0039(4) 0.0143(4) 0.0010(4)
C6 0.0187(4) 0.0205(5) 0.0204(5) 0.0000(4) 0.0116(4) -0.0009(4)
C7 0.0203(4) 0.0193(5) 0.0215(5) 0.0009(4) 0.0115(4) 0.0007(4)
C8 0.0385(6) 0.0223(5) 0.0268(5) -0.0033(4) 0.0215(5) 0.0012(4)
C9 0.0327(6) 0.0286(6) 0.0301(6) -0.0100(5) 0.0202(5) -0.0065(4)
C10 0.0290(5) 0.0321(6) 0.0215(5) -0.0059(4) 0.0132(4) 0.0020(4)
C11 0.0302(5) 0.0303(6) 0.0195(5) 0.0033(4) 0.0157(4) 0.0056(4)
C12 0.0314(5) 0.0294(5) 0.0254(5) 0.0016(4) 0.0206(5) 0.0039(4)
C13 0.0295(5) 0.0245(5) 0.0247(5) 0.0042(4) 0.0169(4) 0.0052(4)
C14 0.0249(5) 0.0223(5) 0.0258(5) 0.0017(4) 0.0155(4) 0.0036(4)
C15 0.0281(5) 0.0165(5) 0.0254(5) 0.0001(4) 0.0162(4) 0.0021(4)
C16 0.0238(5) 0.0203(5) 0.0235(5) -0.0027(4) 0.0156(4) -0.0023(4)

loop_
_atom_type_symbol
_atom_type_description
_atom_type_scat_dispersion_real
_atom_type_scat_dispersion_imag
_atom_type_scat_source
C C 0.0033 0.0016 'International Tables Vol C Tables 4.2.6.8 and 6.1.1.4'
H H 0.0000 0.0000 'International Tables Vol C Tables 4.2.6.8 and 6.1.1.4'
N N 0.0061 0.0033 'International Tables Vol C Tables 4.2.6.8 and 6.1.1.4'
O O 0.0106 0.0060 'International Tables Vol C Tables 4.2.6.8 and 6.1.1.4'

loop_
_geom_angle_atom_site_label_1
_geom_angle_atom_site_label_2
_geom_angle_atom_site_label_3
_geom_angle
C10 O2 C11 112.24(9)
C13 O3 C12 114.49(8)
H1W O5 H2W 104.3(14)
C7 N1 C8 122.58(10)
C7 N1 H1N 118.2(10)
C8 N1 H1N 119.2(10)
C16 N2 C15 124.58(9)
C16 N2 H2N 120.4(9)
C15 N2 H2N 115.0(9)
C6 C1 C2 120.48(9)
C6 C1 H1 119.8
C2 C1 H1 119.8
C1 C2 C3 119.36(10)
C1 C2 C16 122.94(9)
C3 C2 C16 117.68(9)
C4 C3 C2 120.42(10)
C4 C3 H3 119.8
C2 C3 H3 119.8
C5 C4 C3 119.95(10)
C5 C4 H4 120.0
C3 C4 H4 120.0
C4 C5 C6 120.49(10)
C4 C5 H5 119.8
C6 C5 H5 119.8
C1 C6 C5 119.29(9)
C1 C6 C7 122.23(9)
C5 C6 C7 118.39(9)
O1 C7 N1 122.37(10)
O1 C7 C6 120.22(10)
N1 C7 C6 117.39(9)
N1 C8 C9 112.53(9)
N1 C8 H8A 109.1
C9 C8 H8A 109.1
N1 C8 H8B 109.1
C9 C8 H8B 109.1
H8A C8 H8B 107.8
C10 C9 C8 113.20(10)
C10 C9 H9A 108.9
C8 C9 H9A 108.9
C10 C9 H9B 108.9
C8 C9 H9B 108.9
H9A C9 H9B 107.8
O2 C10 C9 109.32(9)
O2 C10 H10A 109.8
C9 C10 H10A 109.8
O2 C10 H10B 109.8
C9 C10 H10B 109.8
H10A C10 H10B 108.3
O2 C11 C12 108.61(9)
O2 C11 H11A 110.0
C12 C11 H11A 110.0
O2 C11 H11B 110.0
C12 C11 H11B 110.0
H11A C11 H11B 108.3
O3 C12 C11 112.40(9)
O3 C12 H12A 109.1
C11 C12 H12A 109.1
O3 C12 H12B 109.1
C11 C12 H12B 109.1
H12A C12 H12B 107.9
O3 C13 C14 108.90(9)
O3 C13 H13A 109.9
C14 C13 H13A 109.9
O3 C13 H13B 109.9
C14 C13 H13B 109.9
H13A C13 H13B 108.3
C13 C14 C15 114.79(9)
C13 C14 H14A 108.6
C15 C14 H14A 108.6
C13 C14 H14B 108.6
C15 C14 H14B 108.6
H14A C14 H14B 107.5
N2 C15 C14 111.26(8)
N2 C15 H15A 109.4
C14 C15 H15A 109.4
N2 C15 H15B 109.4
C14 C15 H15B 109.4
H15A C15 H15B 108.0
O4 C16 N2 123.35(10)
O4 C16 C2 120.19(9)
N2 C16 C2 116.46(9)

loop_
_geom_bond_atom_site_label_1
_geom_bond_atom_site_label_2
_geom_bond_distance
O1 C7 1.2349(13)
O2 C10 1.4212(14)
O2 C11 1.4224(14)
O3 C13 1.4259(13)
O3 C12 1.4323(13)
O4 C16 1.2407(13)
O5 H1W 0.912(14)
O5 H2W 0.916(13)
N1 C7 1.3373(14)
N1 C8 1.4572(14)
N1 H1N 0.870(12)
N2 C16 1.3353(14)
N2 C15 1.4601(13)
N2 H2N 0.871(12)
C1 C6 1.3942(14)
C1 C2 1.3946(14)
C1 H1 0.9500
C2 C3 1.3947(15)
C2 C16 1.5024(15)
C3 C4 1.3864(15)
C3 H3 0.9500
C4 C5 1.3853(15)
C4 H4 0.9500
C5 C6 1.3958(14)
C5 H5 0.9500
C6 C7 1.4981(14)
C8 C9 1.5243(17)
C8 H8A 0.9900
C8 H8B 0.9900
C9 C10 1.5091(17)
C9 H9A 0.9900
C9 H9B 0.9900
C10 H10A 0.9900
C10 H10B 0.9900
C11 C12 1.5041(16)
C11 H11A 0.9900
C11 H11B 0.9900
C12 H12A 0.9900
C12 H12B 0.9900
C13 C14 1.5187(15)
C13 H13A 0.9900
C13 H13B 0.9900
C14 C15 1.5239(15)
C14 H14A 0.9900
C14 H14B 0.9900
C15 H15A 0.9900
C15 H15B 0.9900
